data_2101943
loop_
_publ_author_name
'Beck, J.'
'Wolf, F.'

_publ_section_title
;
 Three New Polymorphic Forms of Molybdenum Pentachloride
;
_journal_issue 6
_journal_name_full 'Acta Crystallographica Section B'
_journal_page_first 895
_journal_page_last 903
_journal_paper_doi 10.1107/S0108768197008331
_journal_volume 53
_journal_year 1997
_chemical_formula_sum 'Cl5 Mo'
_chemical_formula_weight 273.19
_chemical_melting_point 194
_chemical_name_common 'Molybdenum Pentachloride'
_chemical_name_systematic
;
\g-Molybdenum Pentachloride
;
_space_group_IT_number 62
_space_group_name_Hall '-P 2ac 2n'
_space_group_name_H-M_alt 'P n m a'
_symmetry_cell_setting orthorhombic
_symmetry_space_group_name_H-M 'P n m a'
_cell_angle_alpha 90.00
_cell_angle_beta 90.00
_cell_angle_gamma 90.00
_cell_formula_units_Z 8
_cell_length_a 11.700(9)
_cell_length_b 17.874(10)
_cell_length_c 6.085(3)
_cell_measurement_reflns_used 200
_cell_measurement_temperature 293(2)
_cell_measurement_theta_max 28.5
_cell_measurement_theta_min 4.5
_cell_volume 1272.5(14)
_computing_structure_refinement 'SHELXL-93 (Sheldrick, 1993)'
_computing_structure_solution 'SHELXS-86 (Sheldrick, 1985)'
_diffrn_ambient_temperature 293(2)
_diffrn_measurement_device 'STOE IPDS'
_diffrn_radiation_monochromator graphite
_diffrn_radiation_source 'fine-focus sealed tube'
_diffrn_radiation_type MoK\a
_diffrn_radiation_wavelength 0.71073
_diffrn_reflns_av_R_equivalents 0.0252
_diffrn_reflns_av_sigmaI/netI 0.0129
_diffrn_reflns_limit_h_max 15
_diffrn_reflns_limit_h_min -15
_diffrn_reflns_limit_k_max 21
_diffrn_reflns_limit_k_min -23
_diffrn_reflns_limit_l_max 7
_diffrn_reflns_limit_l_min -7
_diffrn_reflns_number 8667
_diffrn_reflns_theta_max 28.20
_diffrn_reflns_theta_min 5.74
_diffrn_standards_decay_% <2
_exptl_absorpt_coefficient_mu 4.017
_exptl_absorpt_correction_T_max 0.7711
_exptl_absorpt_correction_T_min 0.4009
_exptl_absorpt_correction_type numerical
_exptl_crystal_colour black
_exptl_crystal_density_diffrn 2.852
_exptl_crystal_description plate
_exptl_crystal_F_000 1016
_exptl_crystal_size_max 0.23
_exptl_crystal_size_mid 0.23
_exptl_crystal_size_min 0.11
_refine_diff_density_max 0.798
_refine_diff_density_min -0.613
_refine_ls_extinction_method none
_refine_ls_goodness_of_fit_all 1.147
_refine_ls_goodness_of_fit_obs 1.203
_refine_ls_matrix_type full
_refine_ls_number_parameters 58
_refine_ls_number_reflns 1511
_refine_ls_number_restraints 0
_refine_ls_restrained_S_all 1.147
_refine_ls_restrained_S_obs 1.203
_refine_ls_R_factor_all 0.0466
_refine_ls_R_factor_obs 0.0400
_refine_ls_shift/esd_max 0.000
_refine_ls_shift/esd_mean 0.000
_refine_ls_structure_factor_coef Fsqd
_refine_ls_weighting_details 'w=1/[\s^2^(Fo^2^)+(0.0590P)^2^+5.9315P] where P=(Fo^2^+2Fc^2^)/3'
_refine_ls_weighting_scheme calc
_refine_ls_wR_factor_all 0.1259
_refine_ls_wR_factor_obs 0.1211
_reflns_number_observed 1280
_reflns_number_total 1511
_reflns_observed_criterion >2sigma(I)
_cod_data_source_file jz0002.cif
_cod_data_source_block cmocl5
_cod_depositor_comments
;
The following automatic conversions were performed:

'_refine_ls_weighting_scheme' value 'calc
w=1/[\s^2^(Fo^2^)+(0.0590P)^2^+5.9315P] where P=(Fo^2^+2Fc^2^)/3' was
changed to 'calc'. New tag '_refine_ls_weighting_details' was
created. The value of the new tag was set to
'w=1/[\s^2^(Fo^2^)+(0.0590P)^2^+5.9315P] where P=(Fo^2^+2Fc^2^)/3'.

Automatic conversion script
Id: cif_fix_values 3143 2015-03-26 13:38:13Z robertas 
;
_cod_original_sg_symbol_H-M ' P n m a'
_cod_original_formula_sum 'Mo Cl5'
_cod_database_code 2101943
_cod_database_fobs_code 2101943

loop_
_space_group_symop_id
_space_group_symop_operation_xyz
1 x,y,z
2 -x+1/2,-y,z+1/2
3 x+1/2,-y+1/2,-z+1/2
4 -x,y+1/2,-z
5 -x,-y,-z
6 x+1/2,y,-z+1/2
7 -x+1/2,y+1/2,z+1/2
8 x,-y+1/2,z

loop_
_atom_site_aniso_label
_atom_site_aniso_U_11
_atom_site_aniso_U_22
_atom_site_aniso_U_33
_atom_site_aniso_U_12
_atom_site_aniso_U_13
_atom_site_aniso_U_23
Mo 0.0309(3) 0.0264(3) 0.0270(3) -0.0001(2) -0.00068(14) -0.00005(14)
Cl1 0.0378(10) 0.0401(10) 0.0395(11) 0.000 0.0086(7) 0.000
Cl2 0.0483(9) 0.0514(9) 0.0446(9) -0.0024(7) -0.0088(6) -0.0011(6)
Cl3 0.0525(9) 0.0506(9) 0.0431(9) 0.0015(7) -0.0086(6) 0.0010(6)
Cl4 0.0629(11) 0.0456(9) 0.0587(11) -0.0138(8) 0.0075(7) 0.0093(7)
Cl5 0.0616(10) 0.0459(9) 0.0589(10) 0.0134(8) 0.0037(7) -0.0109(7)
Cl6 0.0363(9) 0.0368(9) 0.0391(10) 0.000 0.0067(7) 0.000

loop_
_atom_site_label
_atom_site_fract_x
_atom_site_fract_y
_atom_site_fract_z
_atom_site_U_iso_or_equiv
_atom_site_thermal_displace_type
_atom_site_calc_flag
_atom_site_refinement_flags
_atom_site_occupancy
_atom_site_type_symbol
Mo 0.12469(4) 0.35843(2) 0.09031(7) 0.0281(2) Uani d . 1 Mo
Cl1 0.2348(2) 0.2500 -0.0801(3) 0.0391(4) Uani d S 1 Cl
Cl2 0.24509(15) 0.34571(10) 0.3813(3) 0.0481(4) Uani d . 1 Cl
Cl3 0.00228(14) 0.34617(9) -0.1982(3) 0.0487(4) Uani d . 1 Cl
Cl4 0.2395(2) 0.44145(10) -0.0857(3) 0.0557(5) Uani d . 1 Cl
Cl5 0.0123(2) 0.44280(9) 0.2660(3) 0.0554(4) Uani d . 1 Cl
Cl6 0.0148(2) 0.2500 0.2601(3) 0.0374(4) Uani d S 1 Cl

loop_
_atom_type_symbol
_atom_type_description
_atom_type_scat_dispersion_real
_atom_type_scat_dispersion_imag
_atom_type_scat_source
Mo Mo -1.6832 0.6857 'International Tables Vol C Tables 4.2.6.8 and 6.1.1.4'
Cl Cl 0.1484 0.1585 'International Tables Vol C Tables 4.2.6.8 and 6.1.1.4'

loop_
_geom_angle_atom_site_label_1
_geom_angle_atom_site_label_2
_geom_angle_atom_site_label_3
_geom_angle_site_symmetry_1
_geom_angle_site_symmetry_3
_geom_angle
_geom_angle_publ_flag
Cl5 Mo Cl4 . . 97.52(8) yes
Cl5 Mo Cl2 . . 93.37(8) no
Cl4 Mo Cl2 . . 93.79(8) no
Cl5 Mo Cl3 . . 93.59(8) no
Cl4 Mo Cl3 . . 94.09(8) no
Cl2 Mo Cl3 . . 168.71(7) yes
Cl5 Mo Cl6 . . 91.27(7) yes
Cl4 Mo Cl6 . . 171.21(6) no
Cl2 Mo Cl6 . . 85.45(7) no
Cl3 Mo Cl6 . . 85.52(7) no
Cl5 Mo Cl1 . . 172.14(6) no
Cl4 Mo Cl1 . . 90.34(8) yes
Cl2 Mo Cl1 . . 85.84(8) no
Cl3 Mo Cl1 . . 86.05(7) no
Cl6 Mo Cl1 . . 80.87(6) yes
Mo Cl1 Mo 1_565 . 99.04(8) yes
Mo Cl6 Mo . 1_565 99.21(8) yes

loop_
_geom_bond_atom_site_label_1
_geom_bond_atom_site_label_2
_geom_bond_site_symmetry_2
_geom_bond_distance
_geom_bond_publ_flag
Mo Cl5 . 2.269(2) yes
Mo Cl4 . 2.270(2) yes
Mo Cl2 . 2.274(2) yes
Mo Cl3 . 2.276(2) yes
Mo Cl6 . 2.545(2) yes
Mo Cl1 . 2.548(2) yes
Mo Mo 1_565 3.876(2) yes
